data_4067800
loop_
_publ_author_name
'Song, Bingxu'
'Kirschbaum, Kristin'
'Mason, Mark R.'

_publ_section_title
;
 Planar, Three-Coordinate Boron Monohydrides Ligated by
 Bis(3-methylindolyl)methanes
;
_journal_issue 1
_journal_name_full Organometallics
_journal_page_first 191
_journal_paper_doi 10.1021/om2006694
_journal_volume 31
_journal_year 2012
_chemical_formula_sum 'C25 H21 B N2'
_chemical_formula_weight 360.25
_chemical_name_systematic
; 
 ? 
;
_space_group_IT_number 14
_symmetry_cell_setting monoclinic
_symmetry_space_group_name_Hall '-P 2yn'
_symmetry_space_group_name_H-M 'P 1 21/n 1'
_atom_sites_solution_hydrogens difmap
_atom_sites_solution_primary direct
_atom_sites_solution_secondary difmap
_audit_creation_method SHELXL-97
_cell_angle_alpha 90.00
_cell_angle_beta 98.746(3)
_cell_angle_gamma 90.00
_cell_formula_units_Z 4
_cell_length_a 9.6244(13)
_cell_length_b 9.4559(13)
_cell_length_c 20.650(3)
_cell_measurement_reflns_used 862
_cell_measurement_temperature 120(2)
_cell_measurement_theta_max 28.5
_cell_measurement_theta_min 2.9
_cell_volume 1857.4(4)
_computing_structure_refinement 'SHELXL-97 (Sheldrick, 1997)'
_computing_structure_solution 'SHELXS-97 (Sheldrick, 1990)'
_diffrn_ambient_temperature 120(2)
_diffrn_measured_fraction_theta_full 0.999
_diffrn_measured_fraction_theta_max 0.913
_diffrn_measurement_device_type 'Bruker platform with 1K CCD'
_diffrn_measurement_method \w-scans
_diffrn_radiation_monochromator graphite
_diffrn_radiation_source 'sealed tube'
_diffrn_radiation_type MoK\a
_diffrn_radiation_wavelength 0.71073
_diffrn_reflns_av_R_equivalents 0.0298
_diffrn_reflns_av_sigmaI/netI 0.0343
_diffrn_reflns_limit_h_max 12
_diffrn_reflns_limit_h_min -9
_diffrn_reflns_limit_k_max 12
_diffrn_reflns_limit_k_min -11
_diffrn_reflns_limit_l_max 27
_diffrn_reflns_limit_l_min -21
_diffrn_reflns_number 11882
_diffrn_reflns_theta_full 26.00
_diffrn_reflns_theta_max 28.68
_diffrn_reflns_theta_min 2.00
_exptl_absorpt_coefficient_mu 0.075
_exptl_absorpt_correction_T_max 1.000
_exptl_absorpt_correction_T_min 0.807
_exptl_absorpt_correction_type multi-scan
_exptl_absorpt_process_details SADABS;Sheldrick1996;Blessing,ActaC.1995,A51,33
_exptl_crystal_colour colorless
_exptl_crystal_density_diffrn 1.288
_exptl_crystal_density_method 'not measured'
_exptl_crystal_description parallelpiped
_exptl_crystal_F_000 760
_exptl_crystal_size_max 0.45
_exptl_crystal_size_mid 0.35
_exptl_crystal_size_min 0.35
_refine_diff_density_max 0.249
_refine_diff_density_min -0.268
_refine_diff_density_rms 0.043
_refine_ls_extinction_method none
_refine_ls_goodness_of_fit_ref 1.032
_refine_ls_hydrogen_treatment refall
_refine_ls_matrix_type full
_refine_ls_number_parameters 337
_refine_ls_number_reflns 4374
_refine_ls_number_restraints 0
_refine_ls_restrained_S_all 1.032
_refine_ls_R_factor_all 0.0673
_refine_ls_R_factor_gt 0.0489
_refine_ls_shift/su_max 0.000
_refine_ls_shift/su_mean 0.000
_refine_ls_structure_factor_coef Fsqd
_refine_ls_weighting_details 'calc w=1/[\s^2^(Fo^2^)+(0.0410P)^2^+0.9236P] where P=(Fo^2^+2Fc^2^)/3'
_refine_ls_weighting_scheme calc
_refine_ls_wR_factor_gt 0.1045
_refine_ls_wR_factor_ref 0.1124
_reflns_number_gt 3425
_reflns_number_total 4374
_reflns_threshold_expression >2sigma(I)
_cod_data_source_file om2006694_si_002.cif
_cod_data_source_block 8
_cod_original_cell_volume 1857.5(4)
_cod_original_sg_symbol_H-M P21/n
_cod_database_code 4067800

loop_
_symmetry_equiv_pos_as_xyz
'x, y, z'
'-x+1/2, y+1/2, -z+1/2'
'-x, -y, -z'
'x-1/2, -y-1/2, z-1/2'

loop_
_atom_site_label
_atom_site_type_symbol
_atom_site_fract_x
_atom_site_fract_y
_atom_site_fract_z
_atom_site_U_iso_or_equiv
_atom_site_adp_type
_atom_site_occupancy
_atom_site_symmetry_multiplicity
_atom_site_calc_flag
N2 N 0.97658(12) 0.22440(13) 0.04953(6) 0.0209(3) Uani 1 1 d
N1 N 1.14357(12) 0.37690(13) 0.00777(6) 0.0207(3) Uani 1 1 d
C18 C 1.22003(15) 0.44361(16) -0.03632(7) 0.0217(3) Uani 1 1 d
C21 C 1.00733(14) 0.28348(15) 0.11283(7) 0.0206(3) Uani 1 1 d
C2 C 1.25031(15) 0.31908(16) 0.17165(7) 0.0215(3) Uani 1 1 d
C12 C 1.26271(15) 0.55987(15) 0.06246(7) 0.0224(3) Uani 1 1 d
C11 C 1.17451(15) 0.44953(15) 0.06801(7) 0.0202(3) Uani 1 1 d
C1 C 1.12494(15) 0.38922(16) 0.12837(7) 0.0208(3) Uani 1 1 d
C22 C 0.92762(15) 0.22189(16) 0.15389(7) 0.0231(3) Uani 1 1 d
C28 C 0.87128(15) 0.12298(15) 0.05191(8) 0.0226(3) Uani 1 1 d
C19 C 1.32129(18) 0.66303(18) 0.11433(8) 0.0275(3) Uani 1 1 d
C13 C 1.29485(15) 0.55690(15) -0.00370(7) 0.0222(3) Uani 1 1 d
C17 C 1.22880(17) 0.40929(17) -0.10089(8) 0.0265(3) Uani 1 1 d
C23 C 0.83987(15) 0.11828(16) 0.11605(8) 0.0240(3) Uani 1 1 d
C14 C 1.38283(16) 0.63794(17) -0.03713(8) 0.0266(3) Uani 1 1 d
C27 C 0.80030(16) 0.04047(17) 0.00148(8) 0.0263(3) Uani 1 1 d
C3 C 1.32332(17) 0.38682(19) 0.22601(8) 0.0291(4) Uani 1 1 d
C15 C 1.39250(17) 0.60431(18) -0.10147(8) 0.0296(4) Uani 1 1 d
C6 C 1.41035(17) 0.12126(19) 0.19160(8) 0.0302(4) Uani 1 1 d
C16 C 1.31622(17) 0.49209(18) -0.13289(8) 0.0291(4) Uani 1 1 d
C7 C 1.29457(16) 0.18544(17) 0.15512(8) 0.0243(3) Uani 1 1 d
C24 C 0.73526(16) 0.02560(17) 0.13073(9) 0.0282(4) Uani 1 1 d
B1 B 1.04076(17) 0.26783(18) -0.00509(8) 0.0220(3) Uani 1 1 d
C4 C 1.43972(18) 0.3218(2) 0.26285(8) 0.0366(4) Uani 1 1 d
C5 C 1.48331(18) 0.1902(2) 0.24547(8) 0.0348(4) Uani 1 1 d
C26 C 0.69584(17) -0.04873(17) 0.01716(9) 0.0307(4) Uani 1 1 d
C29 C 0.92823(19) 0.2544(2) 0.22472(8) 0.0319(4) Uani 1 1 d
C25 C 0.66376(17) -0.05644(18) 0.08079(9) 0.0316(4) Uani 1 1 d
H1 H 1.0910(16) 0.4663(17) 0.1545(8) 0.023(4) Uiso 1 1 d
H1B H 1.0123(16) 0.2201(16) -0.0532(8) 0.021(4) Uiso 1 1 d
H3 H 1.2927(18) 0.477(2) 0.2386(9) 0.033(5) Uiso 1 1 d
H7 H 1.2422(17) 0.1365(18) 0.1169(8) 0.026(4) Uiso 1 1 d
H27 H 0.8257(17) 0.0439(17) -0.0425(9) 0.026(4) Uiso 1 1 d
H17 H 1.1764(19) 0.327(2) -0.1221(9) 0.037(5) Uiso 1 1 d
H19C H 1.263(2) 0.670(2) 0.1513(10) 0.044(5) Uiso 1 1 d
H24 H 0.7109(18) 0.0225(18) 0.1754(9) 0.031(5) Uiso 1 1 d
H15 H 1.4539(18) 0.6584(18) -0.1246(8) 0.028(4) Uiso 1 1 d
H14 H 1.4358(18) 0.7148(19) -0.0157(9) 0.032(5) Uiso 1 1 d
H6 H 1.440(2) 0.025(2) 0.1786(10) 0.045(6) Uiso 1 1 d
H25 H 0.5900(19) -0.1199(19) 0.0905(9) 0.035(5) Uiso 1 1 d
H16 H 1.3296(18) 0.4699(18) -0.1781(9) 0.032(5) Uiso 1 1 d
H4 H 1.489(2) 0.371(2) 0.3024(10) 0.041(5) Uiso 1 1 d
H19B H 1.327(2) 0.758(2) 0.0965(10) 0.048(6) Uiso 1 1 d
H19A H 1.418(2) 0.633(2) 0.1361(10) 0.050(6) Uiso 1 1 d
H26 H 0.6444(19) -0.108(2) -0.0184(9) 0.038(5) Uiso 1 1 d
H29B H 0.963(2) 0.172(2) 0.2527(11) 0.060(7) Uiso 1 1 d
H29A H 0.832(2) 0.274(2) 0.2347(10) 0.052(6) Uiso 1 1 d
H5 H 1.567(2) 0.145(2) 0.2709(10) 0.048(6) Uiso 1 1 d
H29C H 0.988(3) 0.335(3) 0.2408(13) 0.083(8) Uiso 1 1 d

loop_
_atom_site_aniso_label
_atom_site_aniso_U_11
_atom_site_aniso_U_22
_atom_site_aniso_U_33
_atom_site_aniso_U_23
_atom_site_aniso_U_13
_atom_site_aniso_U_12
N2 0.0172(6) 0.0205(6) 0.0240(6) -0.0024(5) -0.0002(5) 0.0007(5)
N1 0.0207(6) 0.0222(6) 0.0189(6) -0.0002(5) 0.0018(5) 0.0016(5)
C18 0.0195(7) 0.0209(7) 0.0239(7) 0.0037(6) 0.0003(6) 0.0037(6)
C21 0.0183(7) 0.0217(7) 0.0206(7) -0.0004(6) -0.0008(5) 0.0033(6)
C2 0.0190(7) 0.0278(8) 0.0180(7) 0.0024(6) 0.0031(5) -0.0022(6)
C12 0.0198(7) 0.0207(7) 0.0258(8) 0.0023(6) 0.0001(6) 0.0029(6)
C11 0.0191(7) 0.0198(7) 0.0204(7) 0.0003(6) -0.0014(5) 0.0033(6)
C1 0.0210(7) 0.0214(7) 0.0196(7) -0.0016(6) 0.0019(6) 0.0005(6)
C22 0.0193(7) 0.0243(8) 0.0247(8) 0.0010(6) 0.0005(6) 0.0022(6)
C28 0.0172(7) 0.0192(7) 0.0306(8) 0.0000(6) 0.0010(6) 0.0023(6)
C19 0.0287(8) 0.0246(8) 0.0278(8) -0.0010(7) 0.0002(7) -0.0035(7)
C13 0.0203(7) 0.0192(7) 0.0263(7) 0.0036(6) 0.0009(6) 0.0054(6)
C17 0.0287(8) 0.0265(8) 0.0238(8) 0.0016(6) 0.0024(6) 0.0049(7)
C23 0.0195(7) 0.0219(7) 0.0298(8) 0.0031(6) 0.0017(6) 0.0036(6)
C14 0.0227(7) 0.0229(8) 0.0340(9) 0.0061(7) 0.0039(6) 0.0017(6)
C27 0.0224(8) 0.0241(8) 0.0312(9) -0.0037(7) 0.0008(6) 0.0007(6)
C3 0.0298(8) 0.0357(9) 0.0214(8) -0.0028(7) 0.0022(6) -0.0023(7)
C15 0.0271(8) 0.0287(8) 0.0350(9) 0.0095(7) 0.0116(7) 0.0056(7)
C6 0.0253(8) 0.0328(9) 0.0327(9) 0.0098(7) 0.0049(7) 0.0028(7)
C16 0.0313(8) 0.0313(9) 0.0257(8) 0.0046(7) 0.0078(7) 0.0080(7)
C7 0.0215(7) 0.0274(8) 0.0235(8) 0.0022(6) 0.0011(6) -0.0013(6)
C24 0.0221(8) 0.0277(8) 0.0351(9) 0.0049(7) 0.0052(7) 0.0011(6)
B1 0.0196(8) 0.0224(8) 0.0230(8) -0.0021(7) -0.0003(6) 0.0029(7)
C4 0.0315(9) 0.0550(12) 0.0204(8) 0.0003(8) -0.0053(7) -0.0077(8)
C5 0.0240(8) 0.0513(11) 0.0276(9) 0.0134(8) -0.0008(7) 0.0004(8)
C26 0.0233(8) 0.0253(8) 0.0424(10) -0.0067(7) 0.0012(7) -0.0019(7)
C29 0.0321(9) 0.0391(10) 0.0248(8) 0.0015(7) 0.0047(7) -0.0043(8)
C25 0.0211(8) 0.0263(8) 0.0474(10) 0.0006(7) 0.0057(7) -0.0039(7)

loop_
_atom_type_symbol
_atom_type_description
_atom_type_scat_dispersion_real
_atom_type_scat_dispersion_imag
_atom_type_scat_source
C C 0.0033 0.0016 'International Tables Vol C Tables 4.2.6.8 and 6.1.1.4'
H H 0.0000 0.0000 'International Tables Vol C Tables 4.2.6.8 and 6.1.1.4'
B B 0.0013 0.0007 'International Tables Vol C Tables 4.2.6.8 and 6.1.1.4'
N N 0.0061 0.0033 'International Tables Vol C Tables 4.2.6.8 and 6.1.1.4'

loop_
_geom_angle_atom_site_label_1
_geom_angle_atom_site_label_2
_geom_angle_atom_site_label_3
_geom_angle
C28 N2 C21 106.82(12)
C28 N2 B1 128.84(13)
C21 N2 B1 124.30(13)
C18 N1 C11 106.95(12)
C18 N1 B1 128.41(13)
C11 N1 B1 124.27(13)
C17 C18 C13 122.53(14)
C17 C18 N1 129.24(14)
C13 C18 N1 108.22(12)
C22 C21 N2 110.47(13)
C22 C21 C1 128.94(13)
N2 C21 C1 120.31(12)
C3 C2 C7 118.76(14)
C3 C2 C1 121.81(14)
C7 C2 C1 119.41(13)
C11 C12 C13 106.88(13)
C11 C12 C19 127.76(14)
C13 C12 C19 125.32(14)
C12 C11 N1 110.45(13)
C12 C11 C1 129.61(13)
N1 C11 C1 119.46(12)
C21 C1 C11 113.28(12)
C21 C1 C2 109.57(12)
C11 C1 C2 108.87(11)
C21 C1 H1 107.8(9)
C11 C1 H1 110.0(9)
C2 C1 H1 107.2(9)
C21 C22 C23 107.02(13)
C21 C22 C29 127.20(14)
C23 C22 C29 125.77(14)
C27 C28 N2 129.17(14)
C27 C28 C23 122.40(14)
N2 C28 C23 108.39(13)
C12 C19 H19C 113.0(11)
C12 C19 H19B 111.5(12)
H19C C19 H19B 107.2(16)
C12 C19 H19A 111.1(12)
H19C C19 H19A 104.9(15)
H19B C19 H19A 108.8(17)
C14 C13 C18 119.06(14)
C14 C13 C12 133.45(15)
C18 C13 C12 107.46(13)
C18 C17 C16 117.09(15)
C18 C17 H17 120.5(11)
C16 C17 H17 122.4(11)
C24 C23 C28 119.25(14)
C24 C23 C22 133.43(15)
C28 C23 C22 107.29(13)
C15 C14 C13 118.83(15)
C15 C14 H14 120.7(11)
C13 C14 H14 120.4(11)
C26 C27 C28 117.13(15)
C26 C27 H27 122.0(10)
C28 C27 H27 120.8(10)
C2 C3 C4 120.19(16)
C2 C3 H3 119.7(11)
C4 C3 H3 120.1(11)
C14 C15 C16 120.99(15)
C14 C15 H15 119.4(10)
C16 C15 H15 119.6(10)
C5 C6 C7 119.87(17)
C5 C6 H6 120.9(11)
C7 C6 H6 119.3(11)
C17 C16 C15 121.51(16)
C17 C16 H16 120.5(10)
C15 C16 H16 117.9(10)
C6 C7 C2 120.97(15)
C6 C7 H7 120.0(10)
C2 C7 H7 119.0(10)
C25 C24 C23 118.70(16)
C25 C24 H24 121.2(10)
C23 C24 H24 120.1(10)
N1 B1 N2 115.64(13)
N1 B1 H1B 122.8(8)
N2 B1 H1B 121.6(8)
C5 C4 C3 120.40(16)
C5 C4 H4 120.5(11)
C3 C4 H4 119.1(11)
C4 C5 C6 119.80(16)
C4 C5 H5 120.7(12)
C6 C5 H5 119.5(12)
C27 C26 C25 121.52(15)
C27 C26 H26 117.9(11)
C25 C26 H26 120.6(11)
C22 C29 H29B 111.0(13)
C22 C29 H29A 112.1(12)
H29B C29 H29A 105.5(17)
C22 C29 H29C 113.9(15)
H29B C29 H29C 106.4(19)
H29A C29 H29C 107.5(19)
C24 C25 C26 120.98(15)
C24 C25 H25 119.1(11)
C26 C25 H25 119.9(11)

loop_
_geom_bond_atom_site_label_1
_geom_bond_atom_site_label_2
_geom_bond_distance
N2 C28 1.4015(19)
N2 C21 1.4109(18)
N2 B1 1.426(2)
N1 C18 1.4044(19)
N1 C11 1.4124(18)
N1 B1 1.426(2)
C18 C17 1.387(2)
C18 C13 1.404(2)
C21 C22 1.358(2)
C21 C1 1.508(2)
C2 C3 1.387(2)
C2 C7 1.392(2)
C2 C1 1.538(2)
C12 C11 1.361(2)
C12 C13 1.446(2)
C12 C19 1.494(2)
C11 C1 1.512(2)
C1 H1 0.991(16)
C22 C23 1.443(2)
C22 C29 1.494(2)
C28 C27 1.394(2)
C28 C23 1.403(2)
C19 H19C 1.02(2)
C19 H19B 0.97(2)
C19 H19A 1.01(2)
C13 C14 1.399(2)
C17 C16 1.388(2)
C17 H17 0.992(19)
C23 C24 1.402(2)
C14 C15 1.383(2)
C14 H14 0.957(18)
C27 C26 1.388(2)
C27 H27 0.977(17)
C3 C4 1.397(2)
C3 H3 0.951(19)
C15 C16 1.393(2)
C15 H15 0.962(17)
C6 C5 1.385(2)
C6 C7 1.386(2)
C6 H6 1.00(2)
C16 H16 0.985(18)
C7 H7 0.985(17)
C24 C25 1.387(2)
C24 H24 0.985(18)
B1 H1B 1.089(16)
C4 C5 1.378(3)
C4 H4 0.996(19)
C5 H5 0.99(2)
C26 C25 1.397(3)
C26 H26 0.994(19)
C29 H29B 1.00(2)
C29 H29A 0.99(2)
C29 H29C 0.98(3)
C25 H25 0.973(19)

loop_
_cod_related_entry_id
_cod_related_entry_database
_cod_related_entry_code
1 ChemSpider 30659709
